data_7711827
loop_
_publ_author_name
'Makhaneva, Anastasiya Yu'
'Zakharova, Elena Yu'
'Nesterenko, Sergey N.'
'Lyssenko, Konstantin'
'Kuznetsov, Alexey N.'

_publ_section_title
;
 Merging the AuCu3- and BaAl4-based structure motifs: flux-assisted
 synthesis, crystal, and electronic structure of Ca2Pt7XP4-\d phosphide
 platinides (X=Al, Ti, and Zn)
;
_journal_name_full 'Dalton Transactions'
_journal_paper_doi 10.1039/D2DT03367D
_journal_year 2022
_chemical_formula_moiety 'Al Ca2 P3 Pt7'
_chemical_formula_sum 'Al Ca2 P3 Pt7'
_chemical_formula_weight 1565.68
_space_group_crystal_system tetragonal
_space_group_IT_number 139
_space_group_name_Hall '-I 4 2'
_space_group_name_H-M_alt 'I 4/m m m'
_atom_sites_solution_primary dual
_atom_sites_solution_secondary dual
_audit_creation_method SHELXL-2018/3
_audit_update_record
;
2022-09-18 deposited with the CCDC.	2022-11-23 downloaded from the CCDC.
;
_cell_angle_alpha 90
_cell_angle_beta 90
_cell_angle_gamma 90
_cell_formula_units_Z 2
_cell_length_a 3.9893(6)
_cell_length_b 3.9893(6)
_cell_length_c 26.832(5)
_cell_measurement_reflns_used 832
_cell_measurement_temperature 100(2)
_cell_measurement_theta_max 28.2
_cell_measurement_theta_min 2.6
_cell_volume 427.02(12)
_computing_cell_refinement
;
SAINT (Bruker, 2019)
;
_computing_data_collection
;
APEX3 (Bruker, 2019)
;
_computing_data_reduction
;
SAINT (Bruker, 2019), PLATON (Spek, 2020)
;
_computing_molecular_graphics
;
Mercury (Macrae <i>et al.</i>, 2020)
;
_computing_structure_refinement
;
SHELXL2014 (Sheldrick, 2015b)
;
_computing_structure_solution
;
SHELXT2014 (Sheldrick, 2015a)
;
_diffrn_ambient_temperature 100(2)
_diffrn_detector_area_resol_mean 7.31
_diffrn_measured_fraction_theta_full 0.994
_diffrn_measured_fraction_theta_max 0.995
_diffrn_measurement_device_type 'Bruker D8 Quest with Photon III detector'
_diffrn_measurement_method '\f and \w shutterless scans'
_diffrn_radiation_type MoK\a
_diffrn_radiation_wavelength 0.71073
_diffrn_reflns_av_R_equivalents 0.0430
_diffrn_reflns_av_unetI/netI 0.0329
_diffrn_reflns_Laue_measured_fraction_full 0.994
_diffrn_reflns_Laue_measured_fraction_max 0.995
_diffrn_reflns_limit_h_max 5
_diffrn_reflns_limit_h_min -5
_diffrn_reflns_limit_k_max 4
_diffrn_reflns_limit_k_min -5
_diffrn_reflns_limit_l_max 23
_diffrn_reflns_limit_l_min -36
_diffrn_reflns_number 1067
_diffrn_reflns_point_group_measured_fraction_full 0.994
_diffrn_reflns_point_group_measured_fraction_max 0.995
_diffrn_reflns_theta_full 25.242
_diffrn_reflns_theta_max 28.964
_diffrn_reflns_theta_min 1.518
_diffrn_source 'micro-focus sealed X-ray tube'
_exptl_absorpt_coefficient_mu 115.985
_exptl_absorpt_correction_T_max 0.0119
_exptl_absorpt_correction_T_min 0.0012
_exptl_absorpt_correction_type numerical
_exptl_absorpt_process_details
;
 SADABS 2016/2: Krause, L., Herbst-Irmer, R., Sheldrick G.M. & Stalke D.,
 J. Appl. Cryst. 48 (2015) 3-10
;
_exptl_crystal_colour black
_exptl_crystal_density_diffrn 12.177
_exptl_crystal_description block
_exptl_crystal_F_000 1288
_exptl_crystal_size_max 0.042
_exptl_crystal_size_mid 0.030
_exptl_crystal_size_min 0.020
_refine_diff_density_max 1.802
_refine_diff_density_min -2.203
_refine_diff_density_rms 0.502
_refine_ls_extinction_coef 0.00142(13)
_refine_ls_extinction_expression Fc^*^=kFc[1+0.001xFc^2^\l^3^/sin(2\q)]^-1/4^
_refine_ls_extinction_method 'SHELXL-2018/3 (Sheldrick 2018)'
_refine_ls_goodness_of_fit_ref 1.069
_refine_ls_hydrogen_treatment undef
_refine_ls_matrix_type full
_refine_ls_number_parameters 23
_refine_ls_number_reflns 220
_refine_ls_number_restraints 0
_refine_ls_restrained_S_all 1.069
_refine_ls_R_factor_all 0.0285
_refine_ls_R_factor_gt 0.0248
_refine_ls_shift/su_max 0.000
_refine_ls_shift/su_mean 0.000
_refine_ls_structure_factor_coef Fsqd
_refine_ls_weighting_details 'w=1/[\s^2^(Fo^2^)+(0.0289P)^2^+0.0467P] where P=(Fo^2^+2Fc^2^)/3'
_refine_ls_weighting_scheme calc
_refine_ls_wR_factor_gt 0.0526
_refine_ls_wR_factor_ref 0.0541
_reflns_Friedel_coverage 0.000
_reflns_number_gt 201
_reflns_number_total 220
_reflns_threshold_expression 'I > 2\s(I)'
_cod_data_source_file d2dt03367d2.cif
_cod_data_source_block x
_cod_original_cell_volume 427.02(15)
_cod_database_code 7711827
_shelx_shelxl_version_number 2018/3
_shelx_space_group_comment
;
The symmetry employed for this shelxl refinement is uniquely defined
by the following loop, which should always be used as a source of
symmetry information in preference to the above space-group names.
They are only intended as comments.
;
_shelx_estimated_absorpt_t_min 0.090
_shelx_estimated_absorpt_t_max 0.205

loop_
_space_group_symop_operation_xyz
'x, y, z'
'-x, -y, z'
'-y, x, z'
'y, -x, z'
'-x, y, -z'
'x, -y, -z'
'y, x, -z'
'-y, -x, -z'
'x+1/2, y+1/2, z+1/2'
'-x+1/2, -y+1/2, z+1/2'
'-y+1/2, x+1/2, z+1/2'
'y+1/2, -x+1/2, z+1/2'
'-x+1/2, y+1/2, -z+1/2'
'x+1/2, -y+1/2, -z+1/2'
'y+1/2, x+1/2, -z+1/2'
'-y+1/2, -x+1/2, -z+1/2'
'-x, -y, -z'
'x, y, -z'
'y, -x, -z'
'-y, x, -z'
'x, -y, z'
'-x, y, z'
'-y, -x, z'
'y, x, z'
'-x+1/2, -y+1/2, -z+1/2'
'x+1/2, y+1/2, -z+1/2'
'y+1/2, -x+1/2, -z+1/2'
'-y+1/2, x+1/2, -z+1/2'
'x+1/2, -y+1/2, z+1/2'
'-x+1/2, y+1/2, z+1/2'
'-y+1/2, -x+1/2, z+1/2'
'y+1/2, x+1/2, z+1/2'

loop_
_atom_site_label
_atom_site_type_symbol
_atom_site_fract_x
_atom_site_fract_y
_atom_site_fract_z
_atom_site_U_iso_or_equiv
_atom_site_adp_type
_atom_site_occupancy
_atom_site_site_symmetry_order
_atom_site_calc_flag
_atom_site_refinement_flags_posn
_atom_site_refinement_flags_adp
_atom_site_refinement_flags_occupancy
_atom_site_disorder_assembly
_atom_site_disorder_group
Ca1 Ca 0.000000 0.000000 0.3347(2) 0.0196(12) Uani 1 8 d S T P . .
Al1 Al 0.000000 0.000000 0.500000 0.0086(19) Uani 1 16 d S T P . .
Pt3 Pt 0.000000 0.000000 0.000000 0.0148(3) Uani 1 16 d S T P . .
Pt2 Pt 0.000000 0.000000 0.20675(4) 0.0135(3) Uani 1 8 d S T P . .
Pt1 Pt 0.000000 0.500000 0.07178(3) 0.0138(3) Uani 1 4 d S T P . .
P2 P 0.500000 0.000000 0.250000 0.013(4) Uani 0.50(4) 8 d S T . . .
P1 P 0.000000 0.000000 0.1231(3) 0.0132(12) Uani 1 8 d S T P . .

loop_
_atom_site_aniso_label
_atom_site_aniso_U_11
_atom_site_aniso_U_22
_atom_site_aniso_U_33
_atom_site_aniso_U_23
_atom_site_aniso_U_13
_atom_site_aniso_U_12
Ca1 0.0168(16) 0.0168(16) 0.025(3) 0.000 0.000 0.000
Al1 0.012(3) 0.012(3) 0.001(4) 0.000 0.000 0.000
Pt3 0.0155(4) 0.0155(4) 0.0133(6) 0.000 0.000 0.000
Pt2 0.0147(3) 0.0147(3) 0.0112(5) 0.000 0.000 0.000
Pt1 0.0151(4) 0.0139(4) 0.0123(4) 0.000 0.000 0.000
P2 0.006(5) 0.006(5) 0.028(8) 0.000 0.000 0.000
P1 0.0151(18) 0.0151(18) 0.009(3) 0.000 0.000 0.000

loop_
_atom_type_symbol
_atom_type_description
_atom_type_scat_dispersion_real
_atom_type_scat_dispersion_imag
_atom_type_scat_source
Al Al 0.0645 0.0514 'International Tables Vol C Tables 4.2.6.8 and 6.1.1.4'
P P 0.1023 0.0942 'International Tables Vol C Tables 4.2.6.8 and 6.1.1.4'
Ca Ca 0.2262 0.3064 'International Tables Vol C Tables 4.2.6.8 and 6.1.1.4'
Pt Pt -1.7033 8.3905 'International Tables Vol C Tables 4.2.6.8 and 6.1.1.4'

loop_
_geom_angle_atom_site_label_1
_geom_angle_atom_site_label_2
_geom_angle_atom_site_label_3
_geom_angle
_geom_angle_site_symmetry_1
_geom_angle_site_symmetry_3
_geom_angle_publ_flag
P2 Ca1 P2 55.59(9) 25_545 1_455 ?
P2 Ca1 P2 82.51(15) 25_545 25 ?
P2 Ca1 P2 55.59(9) 1_455 25 ?
P2 Ca1 P2 55.59(9) 25_545 . ?
P2 Ca1 P2 82.51(15) 1_455 . ?
P2 Ca1 P2 55.59(9) 25 . ?
P2 Ca1 Pt2 44.79(5) 25_545 25_445 ?
P2 Ca1 Pt2 44.79(5) 1_455 25_445 ?
P2 Ca1 Pt2 99.07(15) 25 25_445 ?
P2 Ca1 Pt2 99.07(15) . 25_445 ?
P2 Ca1 Pt2 99.07(15) 25_545 25 ?
P2 Ca1 Pt2 99.07(15) 1_455 25 ?
P2 Ca1 Pt2 44.79(5) 25 25 ?
P2 Ca1 Pt2 44.79(5) . 25 ?
Pt2 Ca1 Pt2 136.9(2) 25_445 25 ?
P2 Ca1 Pt2 99.07(15) 25_545 25_455 ?
P2 Ca1 Pt2 44.79(5) 1_455 25_455 ?
P2 Ca1 Pt2 44.79(5) 25 25_455 ?
P2 Ca1 Pt2 99.07(15) . 25_455 ?
Pt2 Ca1 Pt2 82.25(7) 25_445 25_455 ?
Pt2 Ca1 Pt2 82.25(7) 25 25_455 ?
P2 Ca1 Pt2 44.79(5) 25_545 25_545 ?
P2 Ca1 Pt2 99.07(15) 1_455 25_545 ?
P2 Ca1 Pt2 99.07(15) 25 25_545 ?
P2 Ca1 Pt2 44.79(5) . 25_545 ?
Pt2 Ca1 Pt2 82.25(7) 25_445 25_545 ?
Pt2 Ca1 Pt2 82.25(7) 25 25_545 ?
Pt2 Ca1 Pt2 136.9(2) 25_455 25_545 ?
P2 Ca1 P1 135.44(13) 25_545 25 ?
P2 Ca1 P1 135.44(13) 1_455 25 ?
P2 Ca1 P1 81.19(11) 25 25 ?
P2 Ca1 P1 81.19(11) . 25 ?
Pt2 Ca1 P1 179.7(2) 25_445 25 ?
Pt2 Ca1 P1 43.38(12) 25 25 ?
Pt2 Ca1 P1 97.85(4) 25_455 25 ?
Pt2 Ca1 P1 97.85(4) 25_545 25 ?
P2 Ca1 P1 81.19(11) 25_545 25_445 ?
P2 Ca1 P1 81.19(11) 1_455 25_445 ?
P2 Ca1 P1 135.44(13) 25 25_445 ?
P2 Ca1 P1 135.44(13) . 25_445 ?
Pt2 Ca1 P1 43.38(12) 25_445 25_445 ?
Pt2 Ca1 P1 179.7(2) 25 25_445 ?
Pt2 Ca1 P1 97.85(4) 25_455 25_445 ?
Pt2 Ca1 P1 97.85(4) 25_545 25_445 ?
P1 Ca1 P1 136.3(3) 25 25_445 ?
P2 Ca1 P1 135.44(13) 25_545 25_455 ?
P2 Ca1 P1 81.19(11) 1_455 25_455 ?
P2 Ca1 P1 81.19(11) 25 25_455 ?
P2 Ca1 P1 135.44(13) . 25_455 ?
Pt2 Ca1 P1 97.85(4) 25_445 25_455 ?
Pt2 Ca1 P1 97.85(4) 25 25_455 ?
Pt2 Ca1 P1 43.38(12) 25_455 25_455 ?
Pt2 Ca1 P1 179.7(2) 25_545 25_455 ?
P1 Ca1 P1 82.05(11) 25 25_455 ?
P1 Ca1 P1 82.05(11) 25_445 25_455 ?
P2 Ca1 P1 81.19(11) 25_545 25_545 ?
P2 Ca1 P1 135.44(13) 1_455 25_545 ?
P2 Ca1 P1 135.44(13) 25 25_545 ?
P2 Ca1 P1 81.19(11) . 25_545 ?
Pt2 Ca1 P1 97.85(4) 25_445 25_545 ?
Pt2 Ca1 P1 97.85(4) 25 25_545 ?
Pt2 Ca1 P1 179.7(2) 25_455 25_545 ?
Pt2 Ca1 P1 43.38(12) 25_545 25_545 ?
P1 Ca1 P1 82.05(11) 25 25_545 ?
P1 Ca1 P1 82.05(11) 25_445 25_545 ?
P1 Ca1 P1 136.3(3) 25_455 25_545 ?
Pt1 Al1 Pt1 180.00(2) 27_445 11 ?
Pt1 Al1 Pt1 61.152(15) 27_445 25_455 ?
Pt1 Al1 Pt1 118.848(15) 11 25_455 ?
Pt1 Al1 Pt1 118.848(15) 27_445 9_545 ?
Pt1 Al1 Pt1 61.152(15) 11 9_545 ?
Pt1 Al1 Pt1 180.00(2) 25_455 9_545 ?
Pt1 Al1 Pt1 92.01(3) 27_445 27_455 ?
Pt1 Al1 Pt1 87.99(3) 11 27_455 ?
Pt1 Al1 Pt1 61.152(15) 25_455 27_455 ?
Pt1 Al1 Pt1 118.848(16) 9_545 27_455 ?
Pt1 Al1 Pt1 118.848(15) 27_445 9_445 ?
Pt1 Al1 Pt1 61.152(15) 11 9_445 ?
Pt1 Al1 Pt1 87.99(3) 25_455 9_445 ?
Pt1 Al1 Pt1 92.01(3) 9_545 9_445 ?
Pt1 Al1 Pt1 118.848(15) 27_455 9_445 ?
Pt1 Al1 Pt1 87.99(3) 27_445 11_545 ?
Pt1 Al1 Pt1 92.01(3) 11 11_545 ?
Pt1 Al1 Pt1 118.848(15) 25_455 11_545 ?
Pt1 Al1 Pt1 61.152(15) 9_545 11_545 ?
Pt1 Al1 Pt1 180.0 27_455 11_545 ?
Pt1 Al1 Pt1 61.152(15) 9_445 11_545 ?
Pt1 Al1 Pt1 61.152(15) 27_445 25 ?
Pt1 Al1 Pt1 118.848(16) 11 25 ?
Pt1 Al1 Pt1 92.01(3) 25_455 25 ?
Pt1 Al1 Pt1 87.99(3) 9_545 25 ?
Pt1 Al1 Pt1 61.152(15) 27_455 25 ?
Pt1 Al1 Pt1 180.0 9_445 25 ?
Pt1 Al1 Pt1 118.848(15) 11_545 25 ?
Pt1 Al1 Pt3 120.576(8) 27_445 9 ?
Pt1 Al1 Pt3 59.424(8) 11 9 ?
Pt1 Al1 Pt3 120.576(8) 25_455 9 ?
Pt1 Al1 Pt3 59.424(8) 9_545 9 ?
Pt1 Al1 Pt3 59.424(8) 27_455 9 ?
Pt1 Al1 Pt3 120.576(8) 9_445 9 ?
Pt1 Al1 Pt3 120.576(8) 11_545 9 ?
Pt1 Al1 Pt3 59.424(8) 25 9 ?
Pt1 Al1 Pt3 59.424(8) 27_445 9_445 ?
Pt1 Al1 Pt3 120.576(8) 11 9_445 ?
Pt1 Al1 Pt3 59.424(8) 25_455 9_445 ?
Pt1 Al1 Pt3 120.576(8) 9_545 9_445 ?
Pt1 Al1 Pt3 120.576(8) 27_455 9_445 ?
Pt1 Al1 Pt3 59.424(8) 9_445 9_445 ?
Pt1 Al1 Pt3 59.424(8) 11_545 9_445 ?
Pt1 Al1 Pt3 120.576(8) 25 9_445 ?
Pt3 Al1 Pt3 180.0 9 9_445 ?
Pt1 Al1 Pt3 120.576(8) 27_445 9_455 ?
Pt1 Al1 Pt3 59.424(8) 11 9_455 ?
Pt1 Al1 Pt3 59.424(8) 25_455 9_455 ?
Pt1 Al1 Pt3 120.576(8) 9_545 9_455 ?
Pt1 Al1 Pt3 59.424(8) 27_455 9_455 ?
Pt1 Al1 Pt3 59.424(8) 9_445 9_455 ?
Pt1 Al1 Pt3 120.576(8) 11_545 9_455 ?
Pt1 Al1 Pt3 120.576(8) 25 9_455 ?
Pt3 Al1 Pt3 90.0 9 9_455 ?
Pt3 Al1 Pt3 90.0 9_445 9_455 ?
Pt1 Al1 Pt3 59.424(8) 27_445 9_545 ?
Pt1 Al1 Pt3 120.576(8) 11 9_545 ?
Pt1 Al1 Pt3 120.576(8) 25_455 9_545 ?
Pt1 Al1 Pt3 59.424(8) 9_545 9_545 ?
Pt1 Al1 Pt3 120.576(8) 27_455 9_545 ?
Pt1 Al1 Pt3 120.576(8) 9_445 9_545 ?
Pt1 Al1 Pt3 59.424(8) 11_545 9_545 ?
Pt1 Al1 Pt3 59.424(8) 25 9_545 ?
Pt3 Al1 Pt3 90.0 9 9_545 ?
Pt3 Al1 Pt3 90.0 9_445 9_545 ?
Pt3 Al1 Pt3 180.0 9_455 9_545 ?
Pt1 Pt3 Pt1 118.847(15) . 19_455 ?
Pt1 Pt3 Pt1 61.153(15) . 3_655 ?
Pt1 Pt3 Pt1 180.00(2) 19_455 3_655 ?
Pt1 Pt3 Pt1 180.0 . 17 ?
Pt1 Pt3 Pt1 61.152(15) 19_455 17 ?
Pt1 Pt3 Pt1 118.848(15) 3_655 17 ?
Pt1 Pt3 Pt1 118.847(15) . 19 ?
Pt1 Pt3 Pt1 92.01(3) 19_455 19 ?
Pt1 Pt3 Pt1 87.99(3) 3_655 19 ?
Pt1 Pt3 Pt1 61.152(15) 17 19 ?
Pt1 Pt3 Pt1 61.153(15) . 3 ?
Pt1 Pt3 Pt1 87.99(3) 19_455 3 ?
Pt1 Pt3 Pt1 92.01(3) 3_655 3 ?
Pt1 Pt3 Pt1 118.848(15) 17 3 ?
Pt1 Pt3 Pt1 180.00(2) 19 3 ?
Pt1 Pt3 Pt1 92.01(3) . 1_545 ?
Pt1 Pt3 Pt1 118.848(15) 19_455 1_545 ?
Pt1 Pt3 Pt1 61.152(15) 3_655 1_545 ?
Pt1 Pt3 Pt1 87.99(3) 17 1_545 ?
Pt1 Pt3 Pt1 118.848(15) 19 1_545 ?
Pt1 Pt3 Pt1 61.152(15) 3 1_545 ?
Pt1 Pt3 Pt1 87.99(3) . 17_565 ?
Pt1 Pt3 Pt1 61.152(15) 19_455 17_565 ?
Pt1 Pt3 Pt1 118.848(15) 3_655 17_565 ?
Pt1 Pt3 Pt1 92.01(3) 17 17_565 ?
Pt1 Pt3 Pt1 61.152(15) 19 17_565 ?
Pt1 Pt3 Pt1 118.848(15) 3 17_565 ?
Pt1 Pt3 Pt1 180.00(2) 1_545 17_565 ?
Pt1 Pt3 Al1 59.424(8) . 9_554 ?
Pt1 Pt3 Al1 120.576(8) 19_455 9_554 ?
Pt1 Pt3 Al1 59.424(8) 3_655 9_554 ?
Pt1 Pt3 Al1 120.576(8) 17 9_554 ?
Pt1 Pt3 Al1 59.424(8) 19 9_554 ?
Pt1 Pt3 Al1 120.576(8) 3 9_554 ?
Pt1 Pt3 Al1 120.576(8) 1_545 9_554 ?
Pt1 Pt3 Al1 59.424(8) 17_565 9_554 ?
Pt1 Pt3 Al1 120.576(7) . 9_444 ?
Pt1 Pt3 Al1 59.424(8) 19_455 9_444 ?
Pt1 Pt3 Al1 120.576(8) 3_655 9_444 ?
Pt1 Pt3 Al1 59.424(8) 17 9_444 ?
Pt1 Pt3 Al1 120.576(8) 19 9_444 ?
Pt1 Pt3 Al1 59.424(8) 3 9_444 ?
Pt1 Pt3 Al1 59.424(8) 1_545 9_444 ?
Pt1 Pt3 Al1 120.576(8) 17_565 9_444 ?
Al1 Pt3 Al1 180.0 9_554 9_444 ?
Pt1 Pt3 Al1 59.424(8) . 9_454 ?
Pt1 Pt3 Al1 59.424(8) 19_455 9_454 ?
Pt1 Pt3 Al1 120.576(8) 3_655 9_454 ?
Pt1 Pt3 Al1 120.576(8) 17 9_454 ?
Pt1 Pt3 Al1 120.576(8) 19 9_454 ?
Pt1 Pt3 Al1 59.424(8) 3 9_454 ?
Pt1 Pt3 Al1 120.576(8) 1_545 9_454 ?
Pt1 Pt3 Al1 59.424(8) 17_565 9_454 ?
Al1 Pt3 Al1 90.0 9_554 9_454 ?
Al1 Pt3 Al1 90.0 9_444 9_454 ?
Pt1 Pt3 Al1 120.576(8) . 9_544 ?
Pt1 Pt3 Al1 120.576(8) 19_455 9_544 ?
Pt1 Pt3 Al1 59.424(8) 3_655 9_544 ?
Pt1 Pt3 Al1 59.424(8) 17 9_544 ?
Pt1 Pt3 Al1 59.424(8) 19 9_544 ?
Pt1 Pt3 Al1 120.576(8) 3 9_544 ?
Pt1 Pt3 Al1 59.424(8) 1_545 9_544 ?
Pt1 Pt3 Al1 120.576(8) 17_565 9_544 ?
Al1 Pt3 Al1 90.0 9_554 9_544 ?
Al1 Pt3 Al1 90.0 9_444 9_544 ?
Al1 Pt3 Al1 180.0 9_454 9_544 ?
P1 Pt2 P2 120.19(2) . 25 ?
P1 Pt2 P2 120.19(2) . . ?
P2 Pt2 P2 75.35(2) 25 . ?
P1 Pt2 P2 120.19(2) . 25_545 ?
P2 Pt2 P2 119.62(5) 25 25_545 ?
P2 Pt2 P2 75.35(2) . 25_545 ?
P1 Pt2 P2 120.19(2) . 1_455 ?
P2 Pt2 P2 75.35(2) 25 1_455 ?
P2 Pt2 P2 119.62(5) . 1_455 ?
P2 Pt2 P2 75.35(2) 25_545 1_455 ?
P1 Pt2 Ca1 68.46(11) . 25_445 ?
P2 Pt2 Ca1 138.86(4) 25 25_445 ?
P2 Pt2 Ca1 138.86(4) . 25_445 ?
P2 Pt2 Ca1 67.43(8) 25_545 25_445 ?
P2 Pt2 Ca1 67.43(8) 1_455 25_445 ?
P1 Pt2 Ca1 68.46(11) . 25 ?
P2 Pt2 Ca1 67.43(8) 25 25 ?
P2 Pt2 Ca1 67.43(8) . 25 ?
P2 Pt2 Ca1 138.86(4) 25_545 25 ?
P2 Pt2 Ca1 138.86(4) 1_455 25 ?
Ca1 Pt2 Ca1 136.9(2) 25_445 25 ?
P1 Pt2 Ca1 68.46(11) . 25_455 ?
P2 Pt2 Ca1 67.43(8) 25 25_455 ?
P2 Pt2 Ca1 138.86(4) . 25_455 ?
P2 Pt2 Ca1 138.86(4) 25_545 25_455 ?
P2 Pt2 Ca1 67.43(8) 1_455 25_455 ?
Ca1 Pt2 Ca1 82.25(7) 25_445 25_455 ?
Ca1 Pt2 Ca1 82.25(7) 25 25_455 ?
P1 Pt2 Ca1 68.46(11) . 25_545 ?
P2 Pt2 Ca1 138.86(4) 25 25_545 ?
P2 Pt2 Ca1 67.43(8) . 25_545 ?
P2 Pt2 Ca1 67.43(8) 25_545 25_545 ?
P2 Pt2 Ca1 138.86(4) 1_455 25_545 ?
Ca1 Pt2 Ca1 82.25(7) 25_445 25_545 ?
Ca1 Pt2 Ca1 82.25(7) 25 25_545 ?
Ca1 Pt2 Ca1 136.9(2) 25_455 25_545 ?
P1 Pt2 Ca1 180.0 . . ?
P2 Pt2 Ca1 59.81(2) 25 . ?
P2 Pt2 Ca1 59.81(2) . . ?
P2 Pt2 Ca1 59.81(2) 25_545 . ?
P2 Pt2 Ca1 59.81(2) 1_455 . ?
Ca1 Pt2 Ca1 111.54(11) 25_445 . ?
Ca1 Pt2 Ca1 111.54(11) 25 . ?
Ca1 Pt2 Ca1 111.54(11) 25_455 . ?
Ca1 Pt2 Ca1 111.54(11) 25_545 . ?
P1 Pt1 P1 110.7(3) 1_565 . ?
P1 Pt1 Pt3 170.64(13) 1_565 . ?
P1 Pt1 Pt3 78.63(13) . . ?
P1 Pt1 Al1 113.25(8) 1_565 9_454 ?
P1 Pt1 Al1 113.25(8) . 9_454 ?
Pt3 Pt1 Al1 61.153(15) . 9_454 ?
P1 Pt1 Pt3 78.63(13) 1_565 1_565 ?
P1 Pt1 Pt3 170.64(13) . 1_565 ?
Pt3 Pt1 Pt3 92.01(3) . 1_565 ?
Al1 Pt1 Pt3 61.153(15) 9_454 1_565 ?
P1 Pt1 Al1 113.25(8) 1_565 9_554 ?
P1 Pt1 Al1 113.25(8) . 9_554 ?
Pt3 Pt1 Al1 61.153(15) . 9_554 ?
Al1 Pt1 Al1 92.01(3) 9_454 9_554 ?
Pt3 Pt1 Al1 61.153(15) 1_565 9_554 ?
P1 Pt1 Pt1 54.42(6) 1_565 3_665 ?
P1 Pt1 Pt1 125.58(6) . 3_665 ?
Pt3 Pt1 Pt1 120.577(7) . 3_665 ?
Al1 Pt1 Pt1 120.577(7) 9_454 3_665 ?
Pt3 Pt1 Pt1 59.424(7) 1_565 3_665 ?
Al1 Pt1 Pt1 59.424(7) 9_554 3_665 ?
P1 Pt1 Pt1 125.58(6) 1_565 3 ?
P1 Pt1 Pt1 54.42(6) . 3 ?
Pt3 Pt1 Pt1 59.424(8) . 3 ?
Al1 Pt1 Pt1 59.424(8) 9_454 3 ?
Pt3 Pt1 Pt1 120.577(8) 1_565 3 ?
Al1 Pt1 Pt1 120.577(8) 9_554 3 ?
Pt1 Pt1 Pt1 180.0 3_665 3 ?
P1 Pt1 Pt1 54.42(6) 1_565 3_565 ?
P1 Pt1 Pt1 125.58(6) . 3_565 ?
Pt3 Pt1 Pt1 120.577(8) . 3_565 ?
Al1 Pt1 Pt1 59.424(7) 9_454 3_565 ?
Pt3 Pt1 Pt1 59.424(8) 1_565 3_565 ?
Al1 Pt1 Pt1 120.577(8) 9_554 3_565 ?
Pt1 Pt1 Pt1 90.0 3_665 3_565 ?
Pt1 Pt1 Pt1 90.0 3 3_565 ?
P1 Pt1 Pt1 125.58(6) 1_565 3_655 ?
P1 Pt1 Pt1 54.42(6) . 3_655 ?
Pt3 Pt1 Pt1 59.424(7) . 3_655 ?
Al1 Pt1 Pt1 120.577(8) 9_454 3_655 ?
Pt3 Pt1 Pt1 120.577(8) 1_565 3_655 ?
Al1 Pt1 Pt1 59.424(8) 9_554 3_655 ?
Pt1 Pt1 Pt1 90.0 3_665 3_655 ?
Pt1 Pt1 Pt1 90.0 3 3_655 ?
Pt1 Pt1 Pt1 180.0 3_565 3_655 ?
P1 Pt1 Ca1 63.59(10) 1_565 25 ?
P1 Pt1 Ca1 63.59(10) . 25 ?
Pt3 Pt1 Ca1 122.93(4) . 25 ?
Al1 Pt1 Ca1 172.49(7) 9_454 25 ?
Pt3 Pt1 Ca1 122.93(4) 1_565 25 ?
Al1 Pt1 Ca1 95.50(7) 9_554 25 ?
Pt1 Pt1 Ca1 63.89(4) 3_665 25 ?
Pt1 Pt1 Ca1 116.11(4) 3 25 ?
Pt1 Pt1 Ca1 116.11(4) 3_565 25 ?
Pt1 Pt1 Ca1 63.89(4) 3_655 25 ?
P1 Pt1 Ca1 63.59(10) 1_565 25_455 ?
P1 Pt1 Ca1 63.59(10) . 25_455 ?
Pt3 Pt1 Ca1 122.93(4) . 25_455 ?
Al1 Pt1 Ca1 95.50(7) 9_454 25_455 ?
Pt3 Pt1 Ca1 122.93(4) 1_565 25_455 ?
Al1 Pt1 Ca1 172.49(7) 9_554 25_455 ?
Pt1 Pt1 Ca1 116.11(4) 3_665 25_455 ?
Pt1 Pt1 Ca1 63.89(4) 3 25_455 ?
Pt1 Pt1 Ca1 63.89(4) 3_565 25_455 ?
Pt1 Pt1 Ca1 116.11(4) 3_655 25_455 ?
Ca1 Pt1 Ca1 76.99(14) 25 25_455 ?
Pt2 P2 Pt2 104.65(2) . 25 ?
Pt2 P2 Pt2 104.65(2) . 25_545 ?
Pt2 P2 Pt2 119.62(5) 25 25_545 ?
Pt2 P2 Pt2 119.62(5) . 1_655 ?
Pt2 P2 Pt2 104.65(2) 25 1_655 ?
Pt2 P2 Pt2 104.65(2) 25_545 1_655 ?
Pt2 P2 Ca1 78.93(8) . . ?
Pt2 P2 Ca1 67.79(3) 25 . ?
Pt2 P2 Ca1 67.79(3) 25_545 . ?
Pt2 P2 Ca1 161.45(8) 1_655 . ?
Pt2 P2 Ca1 161.44(8) . 1_655 ?
Pt2 P2 Ca1 67.79(3) 25 1_655 ?
Pt2 P2 Ca1 67.79(3) 25_545 1_655 ?
Pt2 P2 Ca1 78.94(8) 1_655 1_655 ?
Ca1 P2 Ca1 82.51(15) . 1_655 ?
Pt2 P2 Ca1 67.79(3) . 25_545 ?
Pt2 P2 Ca1 161.45(8) 25 25_545 ?
Pt2 P2 Ca1 78.94(8) 25_545 25_545 ?
Pt2 P2 Ca1 67.79(3) 1_655 25_545 ?
Ca1 P2 Ca1 124.41(9) . 25_545 ?
Ca1 P2 Ca1 124.41(9) 1_655 25_545 ?
Pt2 P2 Ca1 67.79(3) . 25 ?
Pt2 P2 Ca1 78.94(8) 25 25 ?
Pt2 P2 Ca1 161.45(8) 25_545 25 ?
Pt2 P2 Ca1 67.79(3) 1_655 25 ?
Ca1 P2 Ca1 124.41(9) . 25 ?
Ca1 P2 Ca1 124.41(9) 1_655 25 ?
Ca1 P2 Ca1 82.51(15) 25_545 25 ?
Pt2 P1 Pt1 124.63(13) . 3 ?
Pt2 P1 Pt1 124.63(13) . 1_545 ?
Pt1 P1 Pt1 71.16(13) 3 1_545 ?
Pt2 P1 Pt1 124.63(13) . 3_655 ?
Pt1 P1 Pt1 110.7(3) 3 3_655 ?
Pt1 P1 Pt1 71.16(13) 1_545 3_655 ?
Pt2 P1 Pt1 124.63(13) . . ?
Pt1 P1 Pt1 71.16(13) 3 . ?
Pt1 P1 Pt1 110.7(3) 1_545 . ?
Pt1 P1 Pt1 71.16(13) 3_655 . ?
Pt2 P1 Ca1 68.16(15) . 25 ?
Pt1 P1 Ca1 138.72(8) 3 25 ?
Pt1 P1 Ca1 138.72(8) 1_545 25 ?
Pt1 P1 Ca1 70.81(8) 3_655 25 ?
Pt1 P1 Ca1 70.81(8) . 25 ?
Pt2 P1 Ca1 68.16(15) . 25_445 ?
Pt1 P1 Ca1 70.81(8) 3 25_445 ?
Pt1 P1 Ca1 70.81(8) 1_545 25_445 ?
Pt1 P1 Ca1 138.72(8) 3_655 25_445 ?
Pt1 P1 Ca1 138.72(8) . 25_445 ?
Ca1 P1 Ca1 136.3(3) 25 25_445 ?
Pt2 P1 Ca1 68.16(15) . 25_545 ?
Pt1 P1 Ca1 138.72(8) 3 25_545 ?
Pt1 P1 Ca1 70.81(8) 1_545 25_545 ?
Pt1 P1 Ca1 70.81(8) 3_655 25_545 ?
Pt1 P1 Ca1 138.72(8) . 25_545 ?
Ca1 P1 Ca1 82.05(11) 25 25_545 ?
Ca1 P1 Ca1 82.05(11) 25_445 25_545 ?
Pt2 P1 Ca1 68.16(15) . 25_455 ?
Pt1 P1 Ca1 70.81(8) 3 25_455 ?
Pt1 P1 Ca1 138.72(8) 1_545 25_455 ?
Pt1 P1 Ca1 138.72(8) 3_655 25_455 ?
Pt1 P1 Ca1 70.81(8) . 25_455 ?
Ca1 P1 Ca1 82.05(11) 25 25_455 ?
Ca1 P1 Ca1 82.05(11) 25_445 25_455 ?
Ca1 P1 Ca1 136.3(3) 25_545 25_455 ?

loop_
_geom_bond_atom_site_label_1
_geom_bond_atom_site_label_2
_geom_bond_distance
_geom_bond_site_symmetry_2
_geom_bond_publ_flag
Ca1 P2 3.025(5) 25_545 ?
Ca1 P2 3.025(5) 1_455 ?
Ca1 P2 3.025(5) 25 ?
Ca1 P2 3.025(5) . ?
Ca1 Pt2 3.033(2) 25_445 ?
Ca1 Pt2 3.033(2) 25 ?
Ca1 Pt2 3.033(2) 25_455 ?
Ca1 Pt2 3.033(2) 25_545 ?
Ca1 P1 3.039(3) 25 ?
Ca1 P1 3.039(3) 25_445 ?
Ca1 P1 3.039(3) 25_455 ?
Ca1 P1 3.039(3) 25_545 ?
Al1 Pt1 2.7727(6) 27_445 ?
Al1 Pt1 2.7727(6) 11 ?
Al1 Pt1 2.7727(6) 25_455 ?
Al1 Pt1 2.7727(6) 9_545 ?
Al1 Pt1 2.7727(6) 27_455 ?
Al1 Pt1 2.7727(6) 9_445 ?
Al1 Pt1 2.7727(6) 11_545 ?
Al1 Pt1 2.7727(6) 25 ?
Al1 Pt3 2.8209(4) 9 ?
Al1 Pt3 2.8209(4) 9_445 ?
Al1 Pt3 2.8209(4) 9_455 ?
Al1 Pt3 2.8209(4) 9_545 ?
Pt3 Pt1 2.7727(6) . ?
Pt3 Pt1 2.7727(6) 19_455 ?
Pt3 Pt1 2.7727(6) 3_655 ?
Pt3 Pt1 2.7727(6) 17 ?
Pt3 Pt1 2.7727(6) 19 ?
Pt3 Pt1 2.7727(6) 3 ?
Pt3 Pt1 2.7727(6) 1_545 ?
Pt3 Pt1 2.7727(6) 17_565 ?
Pt2 P1 2.244(7) . ?
Pt2 P2 2.3077(6) 25 ?
Pt2 P2 2.3077(6) . ?
Pt2 P2 2.3077(6) 25_545 ?
Pt2 P2 2.3077(6) 1_455 ?
Pt1 P1 2.424(4) 1_565 ?
Pt1 P1 2.424(4) . ?
Pt1 Pt1 2.8209(4) 3_665 ?
Pt1 Pt1 2.8209(4) 3 ?
Pt1 Pt1 2.8209(4) 3_565 ?
Pt1 Pt1 2.8209(4) 3_655 ?
